data_1558870
loop_
_publ_author_name
'Das, Jayabrata'
'Dolui, Pravas'
'Ali, Wajid'
'Biswas, Jyoti Prasad'
'Chandrashekar, Hediyala B.'
'Prakash, Gaurav'
'Maiti, Debabrata'

_publ_section_title
;
 A Direct Route to Six and Seven Membered Lactones via \g\g-C(sp3)-H
 Activation: A Simple Protocol to Build Molecular Complexity
;
_journal_name_full 'Chemical Science'
_journal_paper_doi 10.1039/D0SC03144E
_journal_year 2020
_chemical_formula_moiety 'C9 H14 O4'
_chemical_formula_sum 'C9 H14 O4'
_chemical_formula_weight 186.20
_space_group_crystal_system monoclinic
_space_group_IT_number 14
_space_group_name_Hall '-P 2ybc'
_space_group_name_H-M_alt 'P 1 21/c 1'
_atom_sites_solution_hydrogens geom
_audit_creation_date 2020-02-19
_audit_creation_method
;
Olex2 1.2-alpha
(compiled 2018.07.26 svn.r3523 for OlexSys, GUI svn.r5532)
;
_audit_update_record
;
2020-02-19 deposited with the CCDC.	2020-08-19 downloaded from the CCDC.
;
_cell_angle_alpha 90
_cell_angle_beta 107.359(9)
_cell_angle_gamma 90
_cell_formula_units_Z 4
_cell_length_a 11.3771(10)
_cell_length_b 8.7126(6)
_cell_length_c 10.1258(8)
_cell_measurement_reflns_used 2621
_cell_measurement_temperature 150
_cell_measurement_theta_max 29.9700
_cell_measurement_theta_min 3.1360
_cell_volume 958.00(14)
_computing_cell_refinement 'CrysAlisPro 1.171.39.46 (Rigaku OD, 2018)'
_computing_data_collection 'CrysAlisPro 1.171.39.46 (Rigaku OD, 2018)'
_computing_data_reduction 'CrysAlisPro 1.171.39.46 (Rigaku OD, 2018)'
_computing_molecular_graphics 'Olex2 (Dolomanov et al., 2009)'
_computing_publication_material 'Olex2 (Dolomanov et al., 2009)'
_computing_structure_refinement 'ShelXL (Sheldrick, 2015)'
_computing_structure_solution 'ShelXT (Sheldrick, 2015)'
_diffrn_ambient_temperature 150
_diffrn_detector 'CCD plate'
_diffrn_measured_fraction_theta_full 0.999
_diffrn_measured_fraction_theta_max 0.999
_diffrn_measurement_details
;
List of Runs (angles in degrees, time in seconds):

  # Type    Start    End  Width  t~exp~   \w     \q     \k     \f   Frames
#--------------------------------------------------------------------------
  1  \w   -110.00  70.00   1.00    8.00    --  -20.00   0.00 108.00  180
  2  \w    -39.00   2.00   1.00    8.00    --  -20.00  72.00  36.00   41
  3  \w   -110.00  53.00   1.00    8.00    --  -20.00   0.00-108.00  163
  4  \w    -64.00 -34.00   1.00    8.00    --  -20.00 -72.00  36.00   30
;
_diffrn_measurement_device 'abstract diffractometer'
_diffrn_measurement_device_type 'dtrek-CrysAlisPro-abstract goniometer imported rigaku-d*trek images'
_diffrn_measurement_method '\w scans'
_diffrn_orient_matrix_type 'CrysAlisPro convention (1999,Acta A55,543-557)'
_diffrn_orient_matrix_UB_11 0.0023907000
_diffrn_orient_matrix_UB_12 -0.0436562000
_diffrn_orient_matrix_UB_13 -0.0582314000
_diffrn_orient_matrix_UB_21 0.0650502000
_diffrn_orient_matrix_UB_22 -0.0044077000
_diffrn_orient_matrix_UB_23 0.0272285000
_diffrn_orient_matrix_UB_31 -0.0056252000
_diffrn_orient_matrix_UB_32 -0.0685640000
_diffrn_orient_matrix_UB_33 0.0354111000
_diffrn_radiation_monochromator graphite
_diffrn_radiation_probe x-ray
_diffrn_radiation_type MoK\a
_diffrn_radiation_wavelength 0.71073
_diffrn_reflns_av_R_equivalents 0.0908
_diffrn_reflns_av_unetI/netI 0.0702
_diffrn_reflns_Laue_measured_fraction_full 0.999
_diffrn_reflns_Laue_measured_fraction_max 0.999
_diffrn_reflns_limit_h_max 13
_diffrn_reflns_limit_h_min -13
_diffrn_reflns_limit_k_max 10
_diffrn_reflns_limit_k_min -10
_diffrn_reflns_limit_l_max 12
_diffrn_reflns_limit_l_min -12
_diffrn_reflns_number 7206
_diffrn_reflns_point_group_measured_fraction_full 0.999
_diffrn_reflns_point_group_measured_fraction_max 0.999
_diffrn_reflns_theta_full 25.000
_diffrn_reflns_theta_max 25.000
_diffrn_reflns_theta_min 2.998
_diffrn_source 'fine-focus sealed X-ray tube'
_diffrn_source_type 'Enhance (Mo) X-ray Source'
_exptl_absorpt_coefficient_mu 0.101
_exptl_absorpt_correction_T_max 1.00000
_exptl_absorpt_correction_T_min 0.77601
_exptl_absorpt_correction_type multi-scan
_exptl_absorpt_process_details
;
CrysAlisPro 1.171.39.46 (Rigaku Oxford Diffraction, 2018)
Empirical absorption correction using spherical harmonics,
 implemented in SCALE3 ABSPACK scaling algorithm.
;
_exptl_crystal_colour 'clear whiteish colourless'
_exptl_crystal_colour_lustre clear
_exptl_crystal_colour_modifier whiteish
_exptl_crystal_colour_primary colourless
_exptl_crystal_density_diffrn 1.291
_exptl_crystal_description block
_exptl_crystal_F_000 400
_exptl_crystal_size_max 0.111
_exptl_crystal_size_mid 0.096
_exptl_crystal_size_min 0.0102
_refine_diff_density_max 0.256
_refine_diff_density_min -0.311
_refine_diff_density_rms 0.073
_refine_ls_extinction_method none
_refine_ls_goodness_of_fit_ref 1.053
_refine_ls_hydrogen_treatment constr
_refine_ls_matrix_type full
_refine_ls_number_parameters 121
_refine_ls_number_reflns 1681
_refine_ls_number_restraints 0
_refine_ls_restrained_S_all 1.053
_refine_ls_R_factor_all 0.0874
_refine_ls_R_factor_gt 0.0557
_refine_ls_shift/su_max 0.000
_refine_ls_shift/su_mean 0.000
_refine_ls_structure_factor_coef Fsqd
_refine_ls_weighting_details 'w=1/[\s^2^(Fo^2^)+(0.0523P)^2^+0.4173P] where P=(Fo^2^+2Fc^2^)/3'
_refine_ls_weighting_scheme calc
_refine_ls_wR_factor_gt 0.1200
_refine_ls_wR_factor_ref 0.1444
_reflns_Friedel_coverage 0.000
_reflns_number_gt 1204
_reflns_number_total 1681
_reflns_threshold_expression 'I > 2\s(I)'
_cod_data_source_file d0sc03144e2.cif
_cod_data_source_block dm-pd-acid_mo
_cod_database_code 1558870
_shelx_shelxl_version_number 2018/3
_shelx_space_group_comment
;
The symmetry employed for this shelxl refinement is uniquely defined
by the following loop, which should always be used as a source of
symmetry information in preference to the above space-group names.
They are only intended as comments.
;
_shelx_estimated_absorpt_t_max 0.999
_shelx_estimated_absorpt_t_min 0.989
_reflns_odcompleteness_completeness 91.03
_reflns_odcompleteness_iscentric 1
_reflns_odcompleteness_theta 31.08
_olex2_refinement_description
;
1. Fixed Uiso
 At 1.2 times of:
  All C(H) groups, All C(H,H) groups
 At 1.5 times of:
  All C(H,H,H) groups, All O(H) groups
2.a Ternary CH refined with riding coordinates:
 C009(H009)
2.b Secondary CH2 refined with riding coordinates:
 C007(H00A,H00B), C008(H00C,H00D), C00B(H00E,H00F)
2.c Idealised Me refined as rotating group:
 C00C(H00G,H00H,H00I), C00D(H00J,H00K,H00L)
2.d Idealised tetrahedral OH refined as rotating group:
 O002(H002)
;
_olex2_submission_special_instructions 'No special instructions were received'
_oxdiff_exptl_absorpt_empirical_details
;
Empirical correction (ABSPACK) includes:
- Absorption correction using spherical harmonics
- Frame scaling
- Detector area scaling
;
_oxdiff_exptl_absorpt_empirical_full_max 1.282
_oxdiff_exptl_absorpt_empirical_full_min 0.819

loop_
_space_group_symop_operation_xyz
'x, y, z'
'-x, y+1/2, -z+1/2'
'-x, -y, -z'
'x, -y-1/2, z-1/2'

loop_
_atom_site_label
_atom_site_type_symbol
_atom_site_fract_x
_atom_site_fract_y
_atom_site_fract_z
_atom_site_U_iso_or_equiv
_atom_site_adp_type
_atom_site_occupancy
_atom_site_site_symmetry_order
_atom_site_calc_flag
_atom_site_refinement_flags_posn
_atom_site_refinement_flags_adp
_atom_site_refinement_flags_occupancy
_atom_site_disorder_assembly
_atom_site_disorder_group
O001 O 0.66905(16) 0.47168(19) 0.38110(16) 0.0334(5) Uani 1 1 d . . . . .
O002 O 0.32216(17) 0.4573(2) 0.29329(19) 0.0416(5) Uani 1 1 d . . . . .
H002 H 0.286858 0.432245 0.352035 0.062 Uiso 1 1 calc GR . . . .
O003 O 0.45344(17) 0.2750(2) 0.39857(19) 0.0421(5) Uani 1 1 d . . . . .
O004 O 0.81256(18) 0.5970(2) 0.53264(19) 0.0482(6) Uani 1 1 d . . . . .
C005 C 0.4214(2) 0.3723(3) 0.3103(3) 0.0274(6) Uani 1 1 d . . . . .
C006 C 0.8238(2) 0.4340(3) 0.2047(3) 0.0291(6) Uani 1 1 d . . . . .
C007 C 0.6853(2) 0.4182(3) 0.1468(2) 0.0308(6) Uani 1 1 d . . . . .
H00A H 0.650927 0.515741 0.101153 0.037 Uiso 1 1 calc R . . . .
H00B H 0.666260 0.336805 0.075329 0.037 Uiso 1 1 calc R . . . .
C008 C 0.8484(2) 0.5588(3) 0.3153(3) 0.0332(6) Uani 1 1 d . . . . .
H00C H 0.937423 0.558856 0.366342 0.040 Uiso 1 1 calc R . . . .
H00D H 0.828426 0.659645 0.268984 0.040 Uiso 1 1 calc R . . . .
C009 C 0.6230(2) 0.3798(3) 0.2548(2) 0.0273(6) Uani 1 1 d . . . . .
H009 H 0.637764 0.268935 0.279707 0.033 Uiso 1 1 calc R . . . .
C00A C 0.7776(2) 0.5422(3) 0.4172(3) 0.0322(6) Uani 1 1 d . . . . .
C00B C 0.4866(2) 0.4074(3) 0.2055(2) 0.0304(6) Uani 1 1 d . . . . .
H00E H 0.471701 0.516267 0.177582 0.037 Uiso 1 1 calc R . . . .
H00F H 0.450320 0.343630 0.122398 0.037 Uiso 1 1 calc R . . . .
C00C C 0.8784(3) 0.4838(3) 0.0904(3) 0.0498(8) Uani 1 1 d . . . . .
H00G H 0.857460 0.407974 0.015538 0.075 Uiso 1 1 calc GR . . . .
H00H H 0.968191 0.491361 0.128350 0.075 Uiso 1 1 calc GR . . . .
H00I H 0.844671 0.584032 0.054171 0.075 Uiso 1 1 calc GR . . . .
C00D C 0.8834(3) 0.2837(3) 0.2684(4) 0.0505(8) Uani 1 1 d . . . . .
H00J H 0.853455 0.256168 0.346527 0.076 Uiso 1 1 calc GR . . . .
H00K H 0.973041 0.296201 0.300912 0.076 Uiso 1 1 calc GR . . . .
H00L H 0.861929 0.202188 0.198575 0.076 Uiso 1 1 calc GR . . . .

loop_
_atom_site_aniso_label
_atom_site_aniso_U_11
_atom_site_aniso_U_22
_atom_site_aniso_U_33
_atom_site_aniso_U_23
_atom_site_aniso_U_13
_atom_site_aniso_U_12
O001 0.0287(10) 0.0503(11) 0.0238(9) -0.0073(8) 0.0119(8) -0.0085(8)
O002 0.0355(11) 0.0559(12) 0.0374(11) 0.0075(9) 0.0167(9) 0.0133(9)
O003 0.0437(12) 0.0408(11) 0.0468(12) 0.0144(9) 0.0211(10) 0.0050(9)
O004 0.0384(12) 0.0747(14) 0.0348(11) -0.0227(10) 0.0160(9) -0.0166(10)
C005 0.0251(14) 0.0278(13) 0.0277(13) -0.0036(11) 0.0053(11) -0.0021(10)
C006 0.0328(14) 0.0274(12) 0.0317(13) -0.0034(11) 0.0165(11) -0.0040(11)
C007 0.0355(15) 0.0352(13) 0.0245(13) -0.0033(11) 0.0130(11) -0.0023(12)
C008 0.0337(15) 0.0349(14) 0.0348(14) -0.0054(12) 0.0161(12) -0.0059(12)
C009 0.0313(15) 0.0266(12) 0.0247(13) -0.0055(10) 0.0095(11) -0.0031(10)
C00A 0.0280(15) 0.0396(14) 0.0300(14) -0.0035(12) 0.0104(11) -0.0040(11)
C00B 0.0305(15) 0.0354(13) 0.0254(13) 0.0016(11) 0.0084(11) 0.0021(11)
C00C 0.058(2) 0.0598(19) 0.0430(17) -0.0124(14) 0.0329(16) -0.0175(15)
C00D 0.0343(17) 0.0375(15) 0.084(2) 0.0037(15) 0.0233(16) 0.0047(13)

loop_
_atom_type_symbol
_atom_type_description
_atom_type_scat_dispersion_real
_atom_type_scat_dispersion_imag
_atom_type_scat_source
C C 0.0033 0.0016 'International Tables Vol C Tables 4.2.6.8 and 6.1.1.4'
H H 0.0000 0.0000 'International Tables Vol C Tables 4.2.6.8 and 6.1.1.4'
O O 0.0106 0.0060 'International Tables Vol C Tables 4.2.6.8 and 6.1.1.4'

loop_
_geom_angle_atom_site_label_1
_geom_angle_atom_site_label_2
_geom_angle_atom_site_label_3
_geom_angle
_geom_angle_site_symmetry_1
_geom_angle_site_symmetry_3
_geom_angle_publ_flag
C00A O001 C009 123.60(18) . . ?
C005 O002 H002 109.5 . . ?
O002 C005 C00B 112.3(2) . . ?
O003 C005 O002 123.3(2) . . ?
O003 C005 C00B 124.4(2) . . ?
C007 C006 C008 106.9(2) . . ?
C007 C006 C00C 110.1(2) . . ?
C007 C006 C00D 111.5(2) . . ?
C008 C006 C00C 109.0(2) . . ?
C008 C006 C00D 109.9(2) . . ?
C00D C006 C00C 109.5(2) . . ?
C006 C007 H00A 108.9 . . ?
C006 C007 H00B 108.9 . . ?
H00A C007 H00B 107.7 . . ?
C009 C007 C006 113.5(2) . . ?
C009 C007 H00A 108.9 . . ?
C009 C007 H00B 108.9 . . ?
C006 C008 H00C 108.6 . . ?
C006 C008 H00D 108.6 . . ?
H00C C008 H00D 107.5 . . ?
C00A C008 C006 114.8(2) . . ?
C00A C008 H00C 108.6 . . ?
C00A C008 H00D 108.6 . . ?
O001 C009 C007 112.86(19) . . ?
O001 C009 H009 108.5 . . ?
O001 C009 C00B 105.51(18) . . ?
C007 C009 H009 108.5 . . ?
C00B C009 C007 112.8(2) . . ?
C00B C009 H009 108.5 . . ?
O001 C00A C008 120.2(2) . . ?
O004 C00A O001 117.3(2) . . ?
O004 C00A C008 122.5(2) . . ?
C005 C00B C009 114.4(2) . . ?
C005 C00B H00E 108.7 . . ?
C005 C00B H00F 108.7 . . ?
C009 C00B H00E 108.7 . . ?
C009 C00B H00F 108.7 . . ?
H00E C00B H00F 107.6 . . ?
C006 C00C H00G 109.5 . . ?
C006 C00C H00H 109.5 . . ?
C006 C00C H00I 109.5 . . ?
H00G C00C H00H 109.5 . . ?
H00G C00C H00I 109.5 . . ?
H00H C00C H00I 109.5 . . ?
C006 C00D H00J 109.5 . . ?
C006 C00D H00K 109.5 . . ?
C006 C00D H00L 109.5 . . ?
H00J C00D H00K 109.5 . . ?
H00J C00D H00L 109.5 . . ?
H00K C00D H00L 109.5 . . ?

loop_
_geom_bond_atom_site_label_1
_geom_bond_atom_site_label_2
_geom_bond_distance
_geom_bond_site_symmetry_2
_geom_bond_publ_flag
O001 C009 1.467(3) . ?
O001 C00A 1.329(3) . ?
O002 H002 0.8400 . ?
O002 C005 1.318(3) . ?
O003 C005 1.207(3) . ?
O004 C00A 1.214(3) . ?
C005 C00B 1.496(3) . ?
C006 C007 1.515(3) . ?
C006 C008 1.526(3) . ?
C006 C00C 1.531(3) . ?
C006 C00D 1.526(3) . ?
C007 H00A 0.9900 . ?
C007 H00B 0.9900 . ?
C007 C009 1.508(3) . ?
C008 H00C 0.9900 . ?
C008 H00D 0.9900 . ?
C008 C00A 1.494(3) . ?
C009 H009 1.0000 . ?
C009 C00B 1.501(3) . ?
C00B H00E 0.9900 . ?
C00B H00F 0.9900 . ?
C00C H00G 0.9800 . ?
C00C H00H 0.9800 . ?
C00C H00I 0.9800 . ?
C00D H00J 0.9800 . ?
C00D H00K 0.9800 . ?
C00D H00L 0.9800 . ?
